data_2017231
loop_
_publ_author_name
'Chamayou, Anne-Christine'
'Biswas, Chaitali'
'Ghosh, Ashutosh'
'Janiak, Christoph'

_publ_section_title
;(Acetato-\k<i>O</i>)aqua(1<i>H</i>-imidazole-\k<i>N</i>^3^)(picolinato-\k^2^<i>N</i>,<i>O</i>)copper(II)
 0.87-hydrate: a <i>Z</i>' <b>></b> 1 structure
;
_journal_coeditor_code FG3110
_journal_issue 8
_journal_name_full 'Acta Crystallographica Section C'
_journal_page_first m311
_journal_page_last m313
_journal_paper_doi 10.1107/S0108270109028005
_journal_volume 65
_journal_year 2009
_chemical_formula_iupac '[Cu (C6 H4 N O2) (C2 H3 O2) (C3 H4 N2) (H2 O)] , 0.87H2 O'
_chemical_formula_moiety 'C11 H13 Cu N3 O5 , O0.87'
_chemical_formula_sum 'C11 H13 Cu N3 O5.87'
_chemical_formula_weight 346.44
_chemical_name_systematic
;
(Acetato-\k<i>O</i>)aqua(1<i>H</i>-imidazole-\k<i>N</i>^3^)(picolinato-
\k^2^<i>N</i>,<i>O</i>)copper(II) 0.87-hydrate
;
_space_group_IT_number 14
_symmetry_cell_setting monoclinic
_symmetry_space_group_name_Hall '-P 2ybc'
_symmetry_space_group_name_H-M 'P 1 21/c 1'
_atom_sites_solution_hydrogens geom
_atom_sites_solution_primary direct
_atom_sites_solution_secondary difmap
_audit_creation_method SHELXL97
_cell_angle_alpha 90.00
_cell_angle_beta 110.333(5)
_cell_angle_gamma 90.00
_cell_formula_units_Z 8
_cell_length_a 15.5708(13)
_cell_length_b 6.5334(5)
_cell_length_c 29.437(2)
_cell_measurement_reflns_used 4430
_cell_measurement_temperature 203(2)
_cell_measurement_theta_max 24.98
_cell_measurement_theta_min 2.790
_cell_volume 2808.0(4)
_computing_cell_refinement 'SAINT (Bruker, 2006)'
_computing_data_collection 'APEX2 (Bruker, 2006)'
_computing_data_reduction 'SAINT (Bruker, 2006)'
_computing_molecular_graphics 'DIAMOND (Brandenburg, 2009)'
_computing_publication_material 'publCIF (Westrip, 2009)'
_computing_structure_refinement 'SHELXL97 (Sheldrick, 2008)'
_computing_structure_solution 'SHELXS97 (Sheldrick, 2008)'
_diffrn_ambient_temperature 203(2)
_diffrn_measured_fraction_theta_full 0.999
_diffrn_measured_fraction_theta_max 0.999
_diffrn_measurement_device_type 'Bruker APEXII CCD area-detector'
_diffrn_measurement_method \w
_diffrn_radiation_monochromator graphite
_diffrn_radiation_source 'sealed tube'
_diffrn_radiation_type MoK\a
_diffrn_radiation_wavelength 0.71073
_diffrn_reflns_av_R_equivalents 0.0490
_diffrn_reflns_av_sigmaI/netI 0.0348
_diffrn_reflns_limit_h_max 19
_diffrn_reflns_limit_h_min -19
_diffrn_reflns_limit_k_max 8
_diffrn_reflns_limit_k_min -8
_diffrn_reflns_limit_l_max 36
_diffrn_reflns_limit_l_min -36
_diffrn_reflns_number 30383
_diffrn_reflns_theta_full 25.90
_diffrn_reflns_theta_max 25.90
_diffrn_reflns_theta_min 1.39
_exptl_absorpt_coefficient_mu 1.585
_exptl_absorpt_correction_T_max 0.9408
_exptl_absorpt_correction_T_min 0.7309
_exptl_absorpt_correction_type multi-scan
_exptl_absorpt_process_details '(SADABS; Sheldrick, 1996)'
_exptl_crystal_colour blue
_exptl_crystal_density_diffrn 1.639
_exptl_crystal_density_method 'not measured'
_exptl_crystal_description isometric
_exptl_crystal_F_000 1422
_exptl_crystal_size_max 0.21
_exptl_crystal_size_mid 0.15
_exptl_crystal_size_min 0.04
_refine_diff_density_max 0.364
_refine_diff_density_min -0.461
_refine_ls_extinction_method none
_refine_ls_goodness_of_fit_ref 1.078
_refine_ls_hydrogen_treatment mixed
_refine_ls_matrix_type full
_refine_ls_number_parameters 421
_refine_ls_number_reflns 5430
_refine_ls_number_restraints 2
_refine_ls_restrained_S_all 1.079
_refine_ls_R_factor_all 0.0536
_refine_ls_R_factor_gt 0.0345
_refine_ls_shift/su_max 0.002
_refine_ls_shift/su_mean 0.000
_refine_ls_structure_factor_coef Fsqd
_refine_ls_weighting_details 'calc w = 1/[\s^2^(Fo^2^)+(0.0449P)^2^+0.4344P] where P=(Fo^2^+2Fc^2^)/3'
_refine_ls_weighting_scheme calc
_refine_ls_wR_factor_gt 0.0872
_refine_ls_wR_factor_ref 0.0962
_reflns_number_gt 3948
_reflns_number_total 5430
_reflns_threshold_expression I>2\s(I)
_cod_data_source_file fg3110.cif
_cod_data_source_block I
_cod_original_sg_symbol_H-M 'P 21/c'
_cod_database_code 2017231
_cod_database_fobs_code 2017231

loop_
_symmetry_equiv_pos_as_xyz
'x, y, z'
'-x, y+1/2, -z+1/2'
'-x, -y, -z'
'x, -y-1/2, z-1/2'

loop_
_atom_site_type_symbol
_atom_site_label
_atom_site_fract_x
_atom_site_fract_y
_atom_site_fract_z
_atom_site_U_iso_or_equiv
_atom_site_adp_type
_atom_site_calc_flag
_atom_site_refinement_flags
_atom_site_occupancy
_atom_site_disorder_assembly
_atom_site_disorder_group
Cu Cu1 0.01495(2) 0.13836(5) 0.641748(10) 0.02639(11) Uani d . 1 . .
O O1 -0.04407(13) 0.1499(3) 0.57198(7) 0.0363(5) Uani d . 1 . .
O O2 -0.05073(16) 0.4855(3) 0.57431(8) 0.0578(6) Uani d . 1 . .
C C1 -0.1058(3) 0.3207(6) 0.49728(12) 0.0691(11) Uani d . 1 . .
H H1A -0.1317 0.4539 0.4856 0.104 Uiso calc R 1 . .
H H1B -0.1538 0.2180 0.4874 0.104 Uiso calc R 1 . .
H H1C -0.0589 0.2876 0.4838 0.104 Uiso calc R 1 . .
C C2 -0.0639(2) 0.3249(5) 0.55212(10) 0.0395(7) Uani d . 1 . .
O O3 0.02970(15) -0.2227(3) 0.64563(7) 0.0359(5) Uani d D 1 . .
H H3A 0.003(2) -0.299(5) 0.6239(12) 0.054 Uiso d . 1 . .
H H3B 0.022(2) -0.273(5) 0.6670(11) 0.054 Uiso d D 1 . .
N N1 0.13653(15) 0.1873(3) 0.63853(8) 0.0280(5) Uani d . 1 . .
N N2 0.28613(16) 0.2162(4) 0.66223(9) 0.0332(6) Uani d . 1 . .
H H2 0.339(2) 0.225(5) 0.6789(11) 0.050 Uiso d . 1 . .
C C3 0.16382(19) 0.1784(4) 0.59854(10) 0.0315(6) Uani d . 1 . .
H H3 0.1245 0.1626 0.5663 0.038 Uiso calc R 1 . .
C C4 0.25605(19) 0.1960(4) 0.61322(10) 0.0348(6) Uani d . 1 . .
H H4 0.2922 0.1946 0.5934 0.042 Uiso calc R 1 . .
C C5 0.21322(17) 0.2117(4) 0.67618(10) 0.0300(6) Uani d . 1 . .
H H5 0.2159 0.2242 0.7085 0.036 Uiso calc R 1 . .
N N3 -0.10355(14) 0.1332(3) 0.65406(8) 0.0276(5) Uani d . 1 . .
C C6 -0.18899(18) 0.1295(4) 0.62210(10) 0.0318(6) Uani d . 1 . .
H H6 -0.1979 0.1352 0.5889 0.038 Uiso calc R 1 . .
C C7 -0.26473(18) 0.1176(4) 0.63618(11) 0.0338(6) Uani d . 1 . .
H H7 -0.3241 0.1181 0.6129 0.041 Uiso calc R 1 . .
C C8 -0.25204(19) 0.1050(4) 0.68468(10) 0.0363(7) Uani d . 1 . .
H H8 -0.3026 0.0952 0.6950 0.044 Uiso calc R 1 . .
C C9 -0.16380(18) 0.1069(4) 0.71813(10) 0.0324(6) Uani d . 1 . .
H H9 -0.1534 0.0972 0.7515 0.039 Uiso calc R 1 . .
C C10 -0.09148(17) 0.1234(4) 0.70156(9) 0.0269(6) Uani d . 1 . .
C C11 0.00731(17) 0.1286(4) 0.73458(9) 0.0268(6) Uani d . 1 . .
O O4 0.06603(12) 0.1380(3) 0.71380(6) 0.0304(4) Uani d . 1 . .
O O5 0.02501(12) 0.1231(3) 0.77895(6) 0.0333(4) Uani d . 1 . .
Cu Cu2 0.47722(2) 0.13803(5) 0.861393(10) 0.02570(11) Uani d . 1 . .
O O21 0.53677(13) 0.1507(3) 0.93119(6) 0.0353(5) Uani d . 1 . .
O O22 0.5378(2) 0.4847(4) 0.92529(8) 0.0727(8) Uani d . 1 . .
C C21 0.6055(3) 0.3344(6) 1.00374(12) 0.0740(12) Uani d . 1 . .
H H21A 0.6358 0.4655 1.0129 0.111 Uiso calc R 1 . .
H H21B 0.6506 0.2256 1.0132 0.111 Uiso calc R 1 . .
H H21C 0.5614 0.3159 1.0199 0.111 Uiso calc R 1 . .
C C22 0.5561(2) 0.3282(5) 0.94892(11) 0.0443(8) Uani d . 1 . .
O O23 0.47744(16) -0.2188(3) 0.85283(8) 0.0406(5) Uani d D 1 . .
H H23A 0.501(2) -0.301(6) 0.8730(13) 0.061 Uiso d . 1 . .
H H23B 0.491(2) -0.261(5) 0.8317(11) 0.061 Uiso d D 1 . .
N N21 0.35402(14) 0.1320(3) 0.86523(7) 0.0266(5) Uani d . 1 . .
N N22 0.20452(15) 0.1181(3) 0.84211(9) 0.0313(5) Uani d . 1 . .
H H22 0.151(2) 0.117(4) 0.8255(11) 0.047 Uiso d . 1 . .
C C23 0.32837(19) 0.1359(4) 0.90557(10) 0.0306(6) Uani d . 1 . .
H H23 0.3687 0.1427 0.9378 0.037 Uiso calc R 1 . .
C C24 0.23612(19) 0.1283(4) 0.89140(10) 0.0322(6) Uani d . 1 . .
H H24 0.2007 0.1299 0.9116 0.039 Uiso calc R 1 . .
C C25 0.27660(18) 0.1209(4) 0.82773(10) 0.0302(6) Uani d . 1 . .
H H25 0.2730 0.1156 0.7952 0.036 Uiso calc R 1 . .
N N23 0.59503(14) 0.1762(3) 0.84896(8) 0.0267(5) Uani d . 1 . .
C C26 0.68096(18) 0.1712(4) 0.88060(10) 0.0310(6) Uani d . 1 . .
H H26 0.6905 0.1466 0.9135 0.037 Uiso calc R 1 . .
C C27 0.75568(18) 0.2008(4) 0.86681(10) 0.0335(6) Uani d . 1 . .
H H27 0.8152 0.1958 0.8898 0.040 Uiso calc R 1 . .
C C28 0.74218(18) 0.2377(4) 0.81882(10) 0.0329(6) Uani d . 1 . .
H H28 0.7924 0.2594 0.8087 0.040 Uiso calc R 1 . .
C C29 0.65364(17) 0.2426(4) 0.78565(10) 0.0304(6) Uani d . 1 . .
H H29 0.6427 0.2678 0.7527 0.036 Uiso calc R 1 . .
C C30 0.58178(17) 0.2096(4) 0.80209(9) 0.0256(6) Uani d . 1 . .
C C31 0.48344(17) 0.2066(4) 0.76946(9) 0.0273(6) Uani d . 1 . .
O O24 0.42492(12) 0.1806(3) 0.78998(6) 0.0311(4) Uani d . 1 . .
O O25 0.46485(12) 0.2296(3) 0.72527(6) 0.0342(5) Uani d . 1 . .
O O6A -0.1358(10) -0.1813(8) 0.5179(2) 0.093(4) Uani d P 0.625(18) A -1
O O6B -0.2045(18) -0.131(3) 0.5055(6) 0.102(8) Uani d P 0.236(18) B -2
O O26A 0.6386(11) -0.1825(9) 0.9762(2) 0.089(4) Uani d P 0.64(2) C -3
O O26B 0.703(2) -0.136(4) 0.9874(7) 0.085(7) Uani d P 0.23(2) D -4

loop_
_atom_site_aniso_label
_atom_site_aniso_U_11
_atom_site_aniso_U_22
_atom_site_aniso_U_33
_atom_site_aniso_U_12
_atom_site_aniso_U_13
_atom_site_aniso_U_23
Cu1 0.02498(19) 0.0327(2) 0.01962(18) -0.00169(13) 0.00546(14) 0.00012(13)
O1 0.0376(11) 0.0452(12) 0.0221(10) -0.0082(9) 0.0052(9) 0.0013(9)
O2 0.0714(16) 0.0472(14) 0.0465(13) -0.0046(12) 0.0101(12) -0.0057(12)
C1 0.084(3) 0.077(3) 0.0309(19) -0.015(2) -0.0001(19) 0.0092(18)
C2 0.0341(16) 0.051(2) 0.0281(16) -0.0070(14) 0.0043(13) 0.0062(14)
O3 0.0428(12) 0.0351(12) 0.0320(12) -0.0045(9) 0.0158(10) -0.0006(9)
N1 0.0301(12) 0.0292(12) 0.0238(12) -0.0009(9) 0.0082(10) 0.0018(9)
N2 0.0240(12) 0.0363(13) 0.0378(14) -0.0009(11) 0.0088(11) 0.0038(11)
C3 0.0361(16) 0.0345(16) 0.0243(14) -0.0025(12) 0.0109(12) 0.0012(11)
C4 0.0371(17) 0.0360(15) 0.0351(16) -0.0025(13) 0.0175(14) 0.0013(13)
C5 0.0302(15) 0.0306(14) 0.0287(15) -0.0021(12) 0.0095(12) 0.0021(12)
N3 0.0277(12) 0.0278(12) 0.0246(12) 0.0013(9) 0.0057(10) 0.0008(9)
C6 0.0296(15) 0.0318(15) 0.0283(15) 0.0012(12) 0.0028(12) 0.0002(12)
C7 0.0248(14) 0.0298(15) 0.0411(17) 0.0017(11) 0.0042(13) -0.0029(13)
C8 0.0285(15) 0.0400(17) 0.0415(17) 0.0020(12) 0.0133(13) -0.0048(13)
C9 0.0303(15) 0.0401(17) 0.0288(14) 0.0030(12) 0.0128(12) -0.0052(12)
C10 0.0295(14) 0.0225(13) 0.0276(14) 0.0022(11) 0.0085(12) -0.0021(11)
C11 0.0273(14) 0.0257(14) 0.0266(14) 0.0017(11) 0.0082(12) -0.0036(11)
O4 0.0246(10) 0.0442(11) 0.0219(9) -0.0002(8) 0.0075(8) -0.0018(8)
O5 0.0310(10) 0.0481(12) 0.0202(10) 0.0012(9) 0.0081(8) -0.0032(8)
Cu2 0.02388(19) 0.0333(2) 0.01921(18) 0.00230(13) 0.00662(14) 0.00069(13)
O21 0.0347(11) 0.0484(13) 0.0213(10) 0.0060(9) 0.0076(8) 0.0001(9)
O22 0.123(2) 0.0447(15) 0.0449(14) 0.0208(15) 0.0223(15) 0.0053(12)
C21 0.092(3) 0.077(3) 0.0317(19) 0.017(2) -0.004(2) -0.0132(18)
C22 0.0447(19) 0.052(2) 0.0327(17) 0.0127(15) 0.0089(15) -0.0071(15)
O23 0.0564(14) 0.0368(12) 0.0364(12) 0.0089(10) 0.0261(11) 0.0012(9)
N21 0.0278(12) 0.0307(12) 0.0225(11) 0.0032(9) 0.0103(10) 0.0014(9)
N22 0.0225(12) 0.0345(13) 0.0359(14) 0.0004(10) 0.0087(11) 0.0013(10)
C23 0.0371(16) 0.0312(15) 0.0259(14) 0.0006(12) 0.0142(12) 0.0019(11)
C24 0.0368(16) 0.0320(15) 0.0333(15) 0.0012(12) 0.0191(13) 0.0034(12)
C25 0.0306(15) 0.0339(15) 0.0282(14) 0.0026(12) 0.0128(12) 0.0002(12)
N23 0.0262(12) 0.0298(12) 0.0233(12) 0.0008(9) 0.0075(10) -0.0008(9)
C26 0.0285(15) 0.0351(16) 0.0247(14) 0.0016(11) 0.0032(12) -0.0027(11)
C27 0.0254(15) 0.0325(15) 0.0390(17) -0.0004(12) 0.0065(13) -0.0051(13)
C28 0.0287(15) 0.0315(16) 0.0421(17) -0.0008(12) 0.0166(13) -0.0056(13)
C29 0.0305(15) 0.0315(16) 0.0307(15) -0.0024(11) 0.0125(12) -0.0034(12)
C30 0.0258(14) 0.0232(13) 0.0277(14) -0.0014(11) 0.0091(11) -0.0023(11)
C31 0.0284(14) 0.0250(13) 0.0281(15) -0.0009(11) 0.0095(12) 0.0005(11)
O24 0.0239(10) 0.0484(12) 0.0217(10) -0.0027(8) 0.0087(8) 0.0026(8)
O25 0.0302(10) 0.0526(12) 0.0203(10) -0.0045(9) 0.0095(8) 0.0034(9)
O6A 0.151(10) 0.058(3) 0.052(3) -0.016(4) 0.012(4) -0.001(2)
O6B 0.077(15) 0.172(18) 0.051(9) 0.008(12) 0.012(9) 0.008(9)
O26A 0.130(11) 0.066(3) 0.053(3) 0.016(4) 0.008(4) 0.003(2)
O26B 0.063(15) 0.130(14) 0.052(9) 0.015(11) 0.006(9) -0.001(8)

loop_
_atom_type_symbol
_atom_type_description
_atom_type_scat_dispersion_real
_atom_type_scat_dispersion_imag
_atom_type_scat_source
C C 0.0033 0.0016 'International Tables Vol C Tables 4.2.6.8 and 6.1.1.4'
H H 0.0000 0.0000 'International Tables Vol C Tables 4.2.6.8 and 6.1.1.4'
Cu Cu 0.3201 1.2651 'International Tables Vol C Tables 4.2.6.8 and 6.1.1.4'
N N 0.0061 0.0033 'International Tables Vol C Tables 4.2.6.8 and 6.1.1.4'
O O 0.0106 0.0060 'International Tables Vol C Tables 4.2.6.8 and 6.1.1.4'

loop_
_geom_angle_atom_site_label_1
_geom_angle_atom_site_label_2
_geom_angle_atom_site_label_3
_geom_angle_site_symmetry_1
_geom_angle_site_symmetry_3
_geom_angle
_geom_angle_publ_flag
O1 Cu1 N1 . . 93.03(8) ?
O1 Cu1 O4 . . 175.09(8) ?
N1 Cu1 O4 . . 90.96(8) ?
O1 Cu1 N3 . . 93.73(8) ?
N1 Cu1 N3 . . 168.96(9) ?
O4 Cu1 N3 . . 81.90(8) ?
O1 Cu1 O3 . . 95.29(8) ?
N1 Cu1 O3 . . 94.94(8) ?
O4 Cu1 O3 . . 87.21(7) ?
N3 Cu1 O3 . . 93.12(8) ?
C2 O1 Cu1 . . 118.17(18) ?
C2 C1 H1A . . 109.5 ?
C2 C1 H1B . . 109.5 ?
H1A C1 H1B . . 109.5 ?
C2 C1 H1C . . 109.5 ?
H1A C1 H1C . . 109.5 ?
H1B C1 H1C . . 109.5 ?
O2 C2 O1 . . 124.1(3) ?
O2 C2 C1 . . 121.2(3) ?
O1 C2 C1 . . 114.8(3) ?
Cu1 O3 H3A . . 124(3) ?
Cu1 O3 H3B . . 115(3) ?
H3A O3 H3B . . 102(4) ?
C5 N1 C3 . . 105.2(2) ?
C5 N1 Cu1 . . 125.80(18) ?
C3 N1 Cu1 . . 128.53(18) ?
C5 N2 C4 . . 107.9(2) ?
C5 N2 H2 . . 128(2) ?
C4 N2 H2 . . 124(2) ?
C4 C3 N1 . . 109.3(2) ?
C4 C3 H3 . . 125.4 ?
N1 C3 H3 . . 125.4 ?
C3 C4 N2 . . 106.4(2) ?
C3 C4 H4 . . 126.8 ?
N2 C4 H4 . . 126.8 ?
N1 C5 N2 . . 111.1(2) ?
N1 C5 H5 . . 124.4 ?
N2 C5 H5 . . 124.4 ?
C6 N3 C10 . . 118.4(2) ?
C6 N3 Cu1 . . 128.90(19) ?
C10 N3 Cu1 . . 112.60(17) ?
N3 C6 C7 . . 122.3(3) ?
N3 C6 H6 . . 118.8 ?
C7 C6 H6 . . 118.8 ?
C8 C7 C6 . . 119.0(3) ?
C8 C7 H7 . . 120.5 ?
C6 C7 H7 . . 120.5 ?
C7 C8 C9 . . 119.2(3) ?
C7 C8 H8 . . 120.4 ?
C9 C8 H8 . . 120.4 ?
C10 C9 C8 . . 118.7(3) ?
C10 C9 H9 . . 120.7 ?
C8 C9 H9 . . 120.7 ?
N3 C10 C9 . . 122.3(2) ?
N3 C10 C11 . . 114.3(2) ?
C9 C10 C11 . . 123.3(2) ?
O5 C11 O4 . . 125.3(2) ?
O5 C11 C10 . . 118.9(2) ?
O4 C11 C10 . . 115.8(2) ?
C11 O4 Cu1 . . 115.26(16) ?
O21 Cu2 N21 . . 93.27(8) ?
O21 Cu2 O24 . . 168.85(8) ?
N21 Cu2 O24 . . 90.81(8) ?
O21 Cu2 N23 . . 93.27(8) ?
N21 Cu2 N23 . . 170.93(8) ?
O24 Cu2 N23 . . 81.64(8) ?
O21 Cu2 O23 . . 97.94(8) ?
N21 Cu2 O23 . . 91.39(8) ?
O24 Cu2 O23 . . 92.33(8) ?
N23 Cu2 O23 . . 93.91(8) ?
C22 O21 Cu2 . . 115.70(19) ?
C22 C21 H21A . . 109.5 ?
C22 C21 H21B . . 109.5 ?
H21A C21 H21B . . 109.5 ?
C22 C21 H21C . . 109.5 ?
H21A C21 H21C . . 109.5 ?
H21B C21 H21C . . 109.5 ?
O22 C22 O21 . . 124.1(3) ?
O22 C22 C21 . . 121.0(3) ?
O21 C22 C21 . . 114.8(3) ?
Cu2 O23 H23A . . 128(3) ?
Cu2 O23 H23B . . 117(3) ?
H23A O23 H23B . . 100(4) ?
C25 N21 C23 . . 105.5(2) ?
C25 N21 Cu2 . . 125.37(18) ?
C23 N21 Cu2 . . 129.15(19) ?
C25 N22 C24 . . 107.8(2) ?
C25 N22 H22 . . 128(2) ?
C24 N22 H22 . . 124(2) ?
C24 C23 N21 . . 109.2(2) ?
C24 C23 H23 . . 125.4 ?
N21 C23 H23 . . 125.4 ?
C23 C24 N22 . . 106.4(2) ?
C23 C24 H24 . . 126.8 ?
N22 C24 H24 . . 126.8 ?
N21 C25 N22 . . 111.1(2) ?
N21 C25 H25 . . 124.4 ?
N22 C25 H25 . . 124.4 ?
C26 N23 C30 . . 118.6(2) ?
C26 N23 Cu2 . . 128.74(19) ?
C30 N23 Cu2 . . 112.62(17) ?
N23 C26 C27 . . 122.4(3) ?
N23 C26 H26 . . 118.8 ?
C27 C26 H26 . . 118.8 ?
C26 C27 C28 . . 119.1(3) ?
C26 C27 H27 . . 120.5 ?
C28 C27 H27 . . 120.5 ?
C27 C28 C29 . . 119.2(3) ?
C27 C28 H28 . . 120.4 ?
C29 C28 H28 . . 120.4 ?
C30 C29 C28 . . 118.6(2) ?
C30 C29 H29 . . 120.7 ?
C28 C29 H29 . . 120.7 ?
N23 C30 C29 . . 122.2(2) ?
N23 C30 C31 . . 114.5(2) ?
C29 C30 C31 . . 123.3(2) ?
O25 C31 O24 . . 124.9(2) ?
O25 C31 C30 . . 119.0(2) ?
O24 C31 C30 . . 116.1(2) ?
C31 O24 Cu2 . . 115.06(16) ?

loop_
_geom_bond_atom_site_label_1
_geom_bond_atom_site_label_2
_geom_bond_site_symmetry_2
_geom_bond_distance
_geom_bond_publ_flag
Cu1 O1 . 1.9381(18) ?
Cu1 N1 . 1.954(2) ?
Cu1 O4 . 1.9897(18) ?
Cu1 N3 . 2.000(2) ?
Cu1 O3 . 2.369(2) ?
O1 C2 . 1.272(3) ?
O2 C2 . 1.215(4) ?
C1 C2 . 1.517(4) ?
C1 H1A . 0.9700 ?
C1 H1B . 0.9700 ?
C1 H1C . 0.9700 ?
O3 H3A . 0.80(3) ?
O3 H3B . 0.76(3) ?
N1 C5 . 1.327(3) ?
N1 C3 . 1.385(3) ?
N2 C5 . 1.335(3) ?
N2 C4 . 1.360(3) ?
N2 H2 . 0.81(3) ?
C3 C4 . 1.353(4) ?
C3 H3 . 0.9400 ?
C4 H4 . 0.9400 ?
C5 H5 . 0.9400 ?
N3 C6 . 1.336(3) ?
N3 C10 . 1.346(3) ?
C6 C7 . 1.381(4) ?
C6 H6 . 0.9400 ?
C7 C8 . 1.374(4) ?
C7 H7 . 0.9400 ?
C8 C9 . 1.385(4) ?
C8 H8 . 0.9400 ?
C9 C10 . 1.378(4) ?
C9 H9 . 0.9400 ?
C10 C11 . 1.508(3) ?
C11 O5 . 1.238(3) ?
C11 O4 . 1.266(3) ?
Cu2 O21 . 1.9401(18) ?
Cu2 N21 . 1.961(2) ?
Cu2 O24 . 1.9923(17) ?
Cu2 N23 . 2.007(2) ?
Cu2 O23 . 2.345(2) ?
O21 C22 . 1.265(4) ?
O22 C22 . 1.213(4) ?
C21 C22 . 1.528(4) ?
C21 H21A . 0.9700 ?
C21 H21B . 0.9700 ?
C21 H21C . 0.9700 ?
O23 H23A . 0.79(4) ?
O23 H23B . 0.78(3) ?
N21 C25 . 1.324(3) ?
N21 C23 . 1.379(3) ?
N22 C25 . 1.330(3) ?
N22 C24 . 1.362(3) ?
N22 H22 . 0.81(3) ?
C23 C24 . 1.350(4) ?
C23 H23 . 0.9400 ?
C24 H24 . 0.9400 ?
C25 H25 . 0.9400 ?
N23 C26 . 1.339(3) ?
N23 C30 . 1.340(3) ?
C26 C27 . 1.373(4) ?
C26 H26 . 0.9400 ?
C27 C28 . 1.375(4) ?
C27 H27 . 0.9400 ?
C28 C29 . 1.386(4) ?
C28 H28 . 0.9400 ?
C29 C30 . 1.382(3) ?
C29 H29 . 0.9400 ?
C30 C31 . 1.499(3) ?
C31 O25 . 1.240(3) ?
C31 O24 . 1.268(3) ?

loop_
_geom_hbond_atom_site_label_D
_geom_hbond_atom_site_label_H
_geom_hbond_atom_site_label_A
_geom_hbond_site_symmetry_A
_geom_hbond_distance_DH
_geom_hbond_distance_HA
_geom_hbond_distance_DA
_geom_hbond_angle_DHA
O3 H3A O2 1_545 0.80(3) 1.99(3) 2.790(3) 173(4)
O3 H3B O5 2_546 0.76(3) 2.08(3) 2.826(3) 168(4)
N2 H2 O25 . 0.81(3) 1.96(3) 2.758(3) 173(3)
O23 H23A O22 1_545 0.79(4) 2.01(4) 2.792(3) 169(4)
O23 H23B O25 2_646 0.78(3) 2.02(3) 2.765(3) 161(4)
N22 H22 O5 . 0.81(3) 1.96(3) 2.767(3) 173(3)
